data_7707174
loop_
_publ_author_name
'Lin, Lin'
'Jiang, Xingxing'
'Wu, Chao'
'Lin, Zheshuai'
'Huang, Zhipeng'
'Humphrey, Mark G.'
'Zhang, Chi'

_publ_section_title
;
 First chiral fluorinated lead vanadate selenite
 Pb<sub>2</sub>(V<sub>2</sub>O<sub>4</sub>F)(VO<sub>2</sub>)(SeO<sub>3</sub>)<sub>3</sub>
 with five asymmetric motifs and large optical properties.
;
_journal_issue 21
_journal_name_full 'Dalton transactions (Cambridge, England : 2003)'
_journal_page_first 7238
_journal_page_last 7245
_journal_paper_doi 10.1039/d1dt00536g
_journal_volume 50
_journal_year 2021
_chemical_formula_sum 'F O15 Pb2 Se3 V3'
_chemical_formula_weight 1063.08
_space_group_crystal_system orthorhombic
_space_group_IT_number 19
_space_group_name_Hall 'P 2ac 2ab'
_space_group_name_H-M_alt 'P 21 21 21'
_atom_sites_solution_primary direct
_atom_sites_solution_secondary difmap
_audit_creation_method SHELXL-2014/7
_audit_update_record
;
2021-02-17 deposited with the CCDC.	2021-04-19 downloaded from the CCDC.
;
_cell_angle_alpha 90
_cell_angle_beta 90
_cell_angle_gamma 90
_cell_formula_units_Z 4
_cell_length_a 5.2548(2)
_cell_length_b 12.0864(5)
_cell_length_c 21.0937(10)
_cell_measurement_reflns_used 3724
_cell_measurement_temperature 293(2)
_cell_measurement_theta_max 27.0301
_cell_measurement_theta_min 3.3522
_cell_volume 1339.69(10)
_computing_cell_refinement 'Bruker SAINT'
_computing_data_collection 'Bruker APEX2'
_computing_data_reduction 'Bruker SAINT'
_computing_molecular_graphics 'Bruker SHELXTL'
_computing_publication_material 'Bruker SHELXTL'
_computing_structure_refinement 'SHELXL-2014/7 (Sheldrick, 2014)'
_computing_structure_solution 'SHELXL-2014/7 (Sheldrick, 2014)'
_diffrn_ambient_temperature 293(2)
_diffrn_measured_fraction_theta_full 0.997
_diffrn_measured_fraction_theta_max 0.995
_diffrn_measurement_device_type bruker-CCD
_diffrn_measurement_method 'w scans'
_diffrn_radiation_type MoK\a
_diffrn_radiation_wavelength 0.71073
_diffrn_reflns_av_R_equivalents 0.0511
_diffrn_reflns_av_unetI/netI 0.0712
_diffrn_reflns_Laue_measured_fraction_full 0.997
_diffrn_reflns_Laue_measured_fraction_max 0.995
_diffrn_reflns_limit_h_max 6
_diffrn_reflns_limit_h_min -6
_diffrn_reflns_limit_k_max 15
_diffrn_reflns_limit_k_min -15
_diffrn_reflns_limit_l_max 27
_diffrn_reflns_limit_l_min -26
_diffrn_reflns_number 8102
_diffrn_reflns_point_group_measured_fraction_full 0.998
_diffrn_reflns_point_group_measured_fraction_max 0.997
_diffrn_reflns_theta_full 25.242
_diffrn_reflns_theta_max 27.098
_diffrn_reflns_theta_min 3.352
_exptl_absorpt_coefficient_mu 35.312
_exptl_absorpt_correction_T_max 0.7455
_exptl_absorpt_correction_T_min 0.2541
_exptl_absorpt_correction_type multi-scan
_exptl_absorpt_process_details 'SADABS V2014/5 (Bruker AXS Inc.)'
_exptl_crystal_colour yellow
_exptl_crystal_density_diffrn 5.271
_exptl_crystal_density_method 'not measured'
_exptl_crystal_description rodlike
_exptl_crystal_F_000 1856
_exptl_crystal_size_max 0.20
_exptl_crystal_size_mid 0.10
_exptl_crystal_size_min 0.08
_refine_diff_density_max 1.497
_refine_diff_density_min -1.810
_refine_diff_density_rms 0.370
_refine_ls_abs_structure_details
;
 Refined as an inversion twin.
;
_refine_ls_abs_structure_Flack 0.021(14)
_refine_ls_extinction_method none
_refine_ls_goodness_of_fit_ref 0.995
_refine_ls_hydrogen_treatment undef
_refine_ls_matrix_type full
_refine_ls_number_parameters 220
_refine_ls_number_reflns 2927
_refine_ls_number_restraints 48
_refine_ls_restrained_S_all 0.987
_refine_ls_R_factor_all 0.0465
_refine_ls_R_factor_gt 0.0347
_refine_ls_shift/su_max 0.001
_refine_ls_shift/su_mean 0.000
_refine_ls_structure_factor_coef Fsqd
_refine_ls_weighting_details 'w=1/[\s^2^(Fo^2^)+(0.0180P)^2^] where P=(Fo^2^+2Fc^2^)/3'
_refine_ls_weighting_scheme calc
_refine_ls_wR_factor_gt 0.0654
_refine_ls_wR_factor_ref 0.0687
_reflns_Friedel_coverage 0.699
_reflns_Friedel_fraction_full 1.000
_reflns_Friedel_fraction_max 0.999
_reflns_number_gt 2504
_reflns_number_total 2927
_reflns_threshold_expression 'I > 2\s(I)'
_cod_data_source_file d1dt00536g2.cif
_cod_data_source_block 1
_cod_depositor_comments 'Adding full bibliography for 7707174.cif.'
_cod_database_code 7707174
_shelx_shelxl_version_number 2014/7
_shelx_space_group_comment
;
The symmetry employed for this shelxl refinement is uniquely defined
by the following loop, which should always be used as a source of
symmetry information in preference to the above space-group names.
They are only intended as comments.
;

loop_
_space_group_symop_operation_xyz
'x, y, z'
'-x+1/2, -y, z+1/2'
'x+1/2, -y+1/2, -z'
'-x, y+1/2, -z+1/2'

loop_
_atom_site_label
_atom_site_type_symbol
_atom_site_fract_x
_atom_site_fract_y
_atom_site_fract_z
_atom_site_U_iso_or_equiv
_atom_site_adp_type
_atom_site_occupancy
_atom_site_site_symmetry_order
_atom_site_calc_flag
_atom_site_refinement_flags_posn
_atom_site_refinement_flags_adp
_atom_site_refinement_flags_occupancy
_atom_site_disorder_assembly
_atom_site_disorder_group
Pb1 Pb 0.48901(13) 0.28108(5) 0.57551(3) 0.0137(3) Uani 1 1 d . . . . .
Pb2 Pb 0.50298(15) 0.47022(4) 0.77888(3) 0.0148(3) Uani 1 1 d . . . . .
Se1 Se 0.5140(4) -0.00917(11) 0.49094(6) 0.0084(4) Uani 1 1 d . . . . .
Se2 Se 0.1380(3) 0.22597(12) 0.71372(7) 0.0055(4) Uani 1 1 d . . . . .
Se3 Se -0.0497(2) 0.31847(11) 0.88505(7) 0.0057(4) Uani 1 1 d . . . . .
V1 V 0.5179(5) 0.02285(19) 0.33999(11) 0.0081(6) Uani 1 1 d . . . . .
V2 V 0.4655(5) 0.17224(19) 0.85375(12) 0.0065(6) Uani 1 1 d . . . . .
V3 V 0.9466(5) 0.08606(19) 0.58879(12) 0.0069(7) Uani 1 1 d . . . . .
F1 F 1.015(2) 0.5094(7) 0.7486(4) 0.018(2) Uani 1 1 d . . . . .
O1 O 0.3729(19) -0.0975(8) 0.3613(5) 0.006(2) Uani 1 1 d . U . . .
O2 O 0.631(2) 0.0632(9) 0.4256(5) 0.012(3) Uani 1 1 d . . . . .
O3 O 0.2636(18) 0.3524(8) 0.6915(5) 0.005(2) Uani 1 1 d . U . . .
O4 O 0.779(2) 0.3907(9) 0.6625(6) 0.013(3) Uani 1 1 d . . . . .
O5 O 0.3735(19) 0.5540(8) 0.6659(5) 0.008(2) Uani 1 1 d . . . . .
O6 O 0.3859(19) 0.1729(8) 0.7534(5) 0.007(2) Uani 1 1 d . U . . .
O7 O 0.7349(17) 0.2757(9) 0.8281(5) 0.004(2) Uani 1 1 d . U . . .
O8 O 0.511(3) 0.1857(8) 0.9289(4) 0.019(2) Uani 1 1 d . . . . .
O9 O 0.2240(19) 0.3180(9) 0.8424(5) 0.008(2) Uani 1 1 d . . . . .
O10 O 0.7147(19) 0.1008(9) 0.6395(5) 0.009(2) Uani 1 1 d . U . . .
O11 O 0.898(2) 0.1938(9) 0.5387(5) 0.012(2) Uani 1 1 d . . . . .
O12 O 0.1961(19) 0.1613(8) 0.6423(5) 0.009(2) Uani 1 1 d . U . . .
O13 O 0.787(2) -0.0227(9) 0.5344(6) 0.014(3) Uani 1 1 d . U . . .
O14 O 0.862(2) 0.4529(9) 0.8818(5) 0.013(2) Uani 1 1 d . U . . .
O15 O 0.347(2) 0.0931(9) 0.5245(5) 0.014(3) Uani 1 1 d . . . . .

loop_
_atom_site_aniso_label
_atom_site_aniso_U_11
_atom_site_aniso_U_22
_atom_site_aniso_U_33
_atom_site_aniso_U_23
_atom_site_aniso_U_13
_atom_site_aniso_U_12
Pb1 0.0125(4) 0.0162(4) 0.0122(4) 0.0021(2) 0.0000(4) 0.0023(3)
Pb2 0.0161(4) 0.0142(4) 0.0143(4) 0.0008(2) 0.0011(4) -0.0004(3)
Se1 0.0127(7) 0.0077(7) 0.0048(7) -0.0003(5) -0.0012(8) -0.0020(8)
Se2 0.0069(7) 0.0047(7) 0.0048(8) -0.0001(7) 0.0002(6) 0.0002(6)
Se3 0.0054(8) 0.0050(7) 0.0068(8) -0.0002(6) 0.0005(6) -0.0011(6)
V1 0.0069(12) 0.0070(11) 0.0105(13) 0.0021(10) -0.0001(13) -0.0015(14)
V2 0.0068(13) 0.0053(11) 0.0073(12) 0.0013(9) -0.0014(11) -0.0019(12)
V3 0.0121(15) 0.0043(11) 0.0042(13) -0.0005(10) -0.0016(11) 0.0012(10)
F1 0.027(5) 0.019(5) 0.009(4) -0.007(4) -0.001(5) 0.007(6)
O1 0.006(2) 0.006(2) 0.006(2) -0.0002(13) 0.0004(13) -0.0007(13)
O2 0.016(6) 0.017(6) 0.004(6) 0.004(5) -0.004(5) -0.013(5)
O3 0.005(3) 0.005(3) 0.005(3) 0.0005(13) 0.0006(13) -0.0001(13)
O4 0.007(5) 0.011(6) 0.021(7) 0.006(5) -0.002(5) -0.005(5)
O5 0.004(5) 0.008(5) 0.013(6) 0.000(5) -0.001(5) -0.001(4)
O6 0.007(3) 0.008(3) 0.007(3) 0.0004(13) 0.0001(13) 0.0005(13)
O7 0.004(2) 0.005(2) 0.004(2) 0.0003(13) 0.0004(13) -0.0003(13)
O8 0.026(6) 0.020(5) 0.011(5) -0.003(4) -0.003(7) -0.007(7)
O9 0.008(5) 0.004(5) 0.011(6) -0.001(5) 0.002(4) -0.001(5)
O10 0.009(3) 0.009(3) 0.009(3) -0.0005(13) 0.0004(13) 0.0002(13)
O11 0.015(5) 0.011(5) 0.010(6) -0.001(5) -0.001(5) 0.006(5)
O12 0.008(3) 0.009(3) 0.008(3) -0.0007(13) 0.0002(13) -0.0004(13)
O13 0.014(3) 0.013(3) 0.014(3) -0.0002(13) -0.0013(13) 0.0001(13)
O14 0.013(3) 0.013(3) 0.013(3) -0.0002(13) -0.0006(13) -0.0005(13)
O15 0.012(6) 0.012(6) 0.017(6) -0.005(5) 0.003(5) 0.002(5)

loop_
_atom_type_symbol
_atom_type_description
_atom_type_scat_dispersion_real
_atom_type_scat_dispersion_imag
_atom_type_scat_source
F F 0.0171 0.0103 'International Tables Vol C Tables 4.2.6.8 and 6.1.1.4'
O O 0.0106 0.0060 'International Tables Vol C Tables 4.2.6.8 and 6.1.1.4'
Pb Pb -3.3944 10.1111 'International Tables Vol C Tables 4.2.6.8 and 6.1.1.4'
Se Se -0.0929 2.2259 'International Tables Vol C Tables 4.2.6.8 and 6.1.1.4'
V V 0.3005 0.5294 'International Tables Vol C Tables 4.2.6.8 and 6.1.1.4'

loop_
_geom_angle_atom_site_label_1
_geom_angle_atom_site_label_2
_geom_angle_atom_site_label_3
_geom_angle
_geom_angle_site_symmetry_1
_geom_angle_site_symmetry_3
_geom_angle_publ_flag
O11 Pb1 O11 85.2(3) 3_456 . ?
O11 Pb1 O12 119.6(3) 3_456 . ?
O11 Pb1 O12 116.7(3) . . ?
O11 Pb1 O15 69.7(4) 3_456 . ?
O11 Pb1 O15 75.7(3) . . ?
O12 Pb1 O15 64.0(3) . . ?
O11 Pb1 O2 76.6(3) 3_456 3_456 ?
O11 Pb1 O2 153.8(3) . 3_456 ?
O12 Pb1 O2 88.8(3) . 3_456 ?
O15 Pb1 O2 114.1(3) . 3_456 ?
O11 Pb1 O4 134.7(3) 3_456 . ?
O11 Pb1 O4 86.2(3) . . ?
O12 Pb1 O4 104.0(3) . . ?
O15 Pb1 O4 148.8(3) . . ?
O2 Pb1 O4 93.3(3) 3_456 . ?
O11 Pb1 V3 107.7(3) 3_456 . ?
O11 Pb1 V3 29.0(3) . . ?
O12 Pb1 V3 89.3(2) . . ?
O15 Pb1 V3 68.4(2) . . ?
O2 Pb1 V3 175.7(2) 3_456 . ?
O4 Pb1 V3 83.4(2) . . ?
O10 Pb2 O6 72.6(3) 4_656 4_656 ?
O10 Pb2 O3 125.4(3) 4_656 . ?
O6 Pb2 O3 115.5(3) 4_656 . ?
O10 Pb2 O5 104.4(3) 4_656 . ?
O6 Pb2 O5 58.0(3) 4_656 . ?
O3 Pb2 O5 57.5(3) . . ?
O10 Pb2 F1 68.3(3) 4_656 1_455 ?
O6 Pb2 F1 89.2(3) 4_656 1_455 ?
O3 Pb2 F1 58.4(3) . 1_455 ?
O5 Pb2 F1 58.6(3) . 1_455 ?
O10 Pb2 O9 81.2(3) 4_656 . ?
O6 Pb2 O9 152.7(3) 4_656 . ?
O3 Pb2 O9 73.8(3) . . ?
O5 Pb2 O9 124.1(3) . . ?
F1 Pb2 O9 73.8(3) 1_455 . ?
O15 Se1 O13 106.4(5) . . ?
O15 Se1 O2 98.6(5) . . ?
O13 Se1 O2 100.1(5) . . ?
O6 Se2 O12 97.2(5) . . ?
O6 Se2 O3 100.2(5) . . ?
O12 Se2 O3 95.5(5) . . ?
O14 Se3 O9 102.3(5) 1_455 . ?
O14 Se3 O7 94.6(5) 1_455 1_455 ?
O9 Se3 O7 100.7(5) . 1_455 ?
O4 V1 O1 102.1(5) 3_456 . ?
O4 V1 F1 95.4(6) 3_456 3_456 ?
O1 V1 F1 94.7(5) . 3_456 ?
O4 V1 O2 95.9(6) 3_456 . ?
O1 V1 O2 96.0(5) . . ?
F1 V1 O2 162.5(5) 3_456 . ?
O4 V1 O3 90.2(5) 3_456 3_556 ?
O1 V1 O3 167.3(5) . 3_556 ?
F1 V1 O3 80.8(4) 3_456 3_556 ?
O2 V1 O3 85.8(4) . 3_556 ?
O4 V1 O5 165.7(5) 3_456 3_556 ?
O1 V1 O5 92.1(4) . 3_556 ?
F1 V1 O5 81.8(5) 3_456 3_556 ?
O2 V1 O5 84.0(5) . 3_556 ?
O3 V1 O5 75.5(4) 3_556 3_556 ?
O8 V2 O5 104.4(6) . 4_646 ?
O8 V2 O7 95.7(6) . . ?
O5 V2 O7 96.3(5) 4_646 . ?
O8 V2 O1 95.7(6) . 2 ?
O5 V2 O1 94.7(5) 4_646 2 ?
O7 V2 O1 161.7(4) . 2 ?
O8 V2 O6 173.5(5) . . ?
O5 V2 O6 82.0(5) 4_646 . ?
O7 V2 O6 82.4(4) . . ?
O1 V2 O6 84.7(4) 2 . ?
O8 V2 O9 96.5(5) . . ?
O5 V2 O9 159.1(5) 4_646 . ?
O7 V2 O9 82.8(4) . . ?
O1 V2 O9 81.8(4) 2 . ?
O6 V2 O9 77.1(4) . . ?
O10 V3 O11 102.2(5) . . ?
O10 V3 O13 98.0(5) . . ?
O11 V3 O13 95.0(5) . . ?
O10 V3 O12 94.1(5) . 1_655 ?
O11 V3 O12 96.0(5) . 1_655 ?
O13 V3 O12 161.6(5) . 1_655 ?
O10 V3 O14 105.1(5) . 4_746 ?
O11 V3 O14 152.7(5) . 4_746 ?
O13 V3 O14 81.6(5) . 4_746 ?
O12 V3 O14 81.8(4) 1_655 4_746 ?
O10 V3 Pb1 56.4(4) . . ?
O11 V3 Pb1 46.0(4) . . ?
O13 V3 Pb1 96.7(3) . . ?
O12 V3 Pb1 101.6(3) 1_655 . ?
O14 V3 Pb1 161.1(3) 4_746 . ?
V1 F1 Pb2 101.0(5) 3_556 1_655 ?
V1 O1 V2 139.7(6) . 2_554 ?
Se1 O2 V1 119.7(5) . . ?
Se1 O2 Pb1 127.7(5) . 3_556 ?
V1 O2 Pb1 112.4(4) . 3_556 ?
Se2 O3 V1 119.2(5) . 3_456 ?
Se2 O3 Pb2 117.9(5) . . ?
V1 O3 Pb2 97.2(4) 3_456 . ?
V1 O4 Pb1 135.9(6) 3_556 . ?
V2 O5 V1 143.0(6) 4_656 3_456 ?
V2 O5 Pb2 113.9(5) 4_656 . ?
V1 O5 Pb2 96.4(4) 3_456 . ?
Se2 O6 V2 129.9(6) . . ?
Se2 O6 Pb2 113.8(5) . 4_646 ?
V2 O6 Pb2 102.1(4) . 4_646 ?
Se3 O7 V2 118.0(6) 1_655 . ?
Se3 O9 V2 115.9(5) . . ?
Se3 O9 Pb2 136.0(5) . . ?
V2 O9 Pb2 106.7(4) . . ?
V3 O10 Pb2 134.1(6) . 4_646 ?
V3 O11 Pb1 132.2(5) . 3_556 ?
V3 O11 Pb1 105.0(5) . . ?
Pb1 O11 Pb1 114.4(4) 3_556 . ?
Se2 O12 V3 126.6(6) . 1_455 ?
Se2 O12 Pb1 109.5(5) . . ?
V3 O12 Pb1 110.5(5) 1_455 . ?
Se1 O13 V3 128.0(6) . . ?
Se3 O14 V3 128.7(6) 1_655 4_756 ?
Se1 O15 Pb1 131.7(6) . . ?

loop_
_geom_bond_atom_site_label_1
_geom_bond_atom_site_label_2
_geom_bond_distance
_geom_bond_site_symmetry_2
_geom_bond_publ_flag
Pb1 O11 2.475(11) 3_456 ?
Pb1 O11 2.517(10) . ?
Pb1 O12 2.540(10) . ?
Pb1 O15 2.622(11) . ?
Pb1 O2 2.662(10) 3_456 ?
Pb1 O4 2.728(11) . ?
Pb1 V3 3.379(2) . ?
Pb2 O10 2.601(10) 4_656 ?
Pb2 O6 2.609(10) 4_656 ?
Pb2 O3 2.648(10) . ?
Pb2 O5 2.677(10) . ?
Pb2 F1 2.682(13) 1_455 ?
Pb2 O9 2.707(10) . ?
Se1 O15 1.673(11) . ?
Se1 O13 1.711(11) . ?
Se1 O2 1.744(10) . ?
Se2 O6 1.676(10) . ?
Se2 O12 1.724(11) . ?
Se2 O3 1.729(10) . ?
Se3 O14 1.690(11) 1_455 ?
Se3 O9 1.697(10) . ?
Se3 O7 1.729(10) 1_455 ?
V1 O4 1.635(11) 3_456 ?
V1 O1 1.702(10) . ?
V1 F1 1.909(9) 3_456 ?
V1 O2 1.963(11) . ?
V1 O3 2.093(10) 3_556 ?
V1 O5 2.090(10) 3_556 ?
V2 O8 1.611(10) . ?
V2 O5 1.712(10) 4_646 ?
V2 O7 1.965(10) . ?
V2 O1 2.001(10) 2 ?
V2 O6 2.158(10) . ?
V2 O9 2.184(11) . ?
V3 O10 1.631(11) . ?
V3 O11 1.696(11) . ?
V3 O13 1.935(11) . ?
V3 O12 1.955(10) 1_655 ?
V3 O14 1.996(11) 4_746 ?
F1 V1 1.909(9) 3_556 ?
F1 Pb2 2.682(13) 1_655 ?
O1 V2 2.001(10) 2_554 ?
O2 Pb1 2.662(10) 3_556 ?
O3 V1 2.093(10) 3_456 ?
O4 V1 1.635(11) 3_556 ?
O5 V2 1.712(10) 4_656 ?
O5 V1 2.090(10) 3_456 ?
O6 Pb2 2.609(10) 4_646 ?
O7 Se3 1.729(10) 1_655 ?
O10 Pb2 2.601(10) 4_646 ?
O11 Pb1 2.475(11) 3_556 ?
O12 V3 1.955(10) 1_455 ?
O14 Se3 1.690(11) 1_655 ?
O14 V3 1.996(11) 4_756 ?

loop_
_geom_torsion_atom_site_label_1
_geom_torsion_atom_site_label_2
_geom_torsion_atom_site_label_3
_geom_torsion_atom_site_label_4
_geom_torsion
_geom_torsion_site_symmetry_1
_geom_torsion_site_symmetry_2
_geom_torsion_site_symmetry_3
_geom_torsion_site_symmetry_4
_geom_torsion_publ_flag
O4 V1 O1 V2 28.2(10) 3_456 . . 2_554 ?
F1 V1 O1 V2 -68.3(10) 3_456 . . 2_554 ?
O2 V1 O1 V2 125.6(9) . . . 2_554 ?
O3 V1 O1 V2 -137.0(18) 3_556 . . 2_554 ?
O5 V1 O1 V2 -150.2(9) 3_556 . . 2_554 ?
O15 Se1 O2 V1 -113.4(7) . . . . ?
O13 Se1 O2 V1 138.1(7) . . . . ?
O15 Se1 O2 Pb1 72.2(7) . . . 3_556 ?
O13 Se1 O2 Pb1 -36.3(8) . . . 3_556 ?
O6 Se2 O3 V1 -164.3(6) . . . 3_456 ?
O12 Se2 O3 V1 97.4(6) . . . 3_456 ?
O6 Se2 O3 Pb2 -47.0(6) . . . . ?
O12 Se2 O3 Pb2 -145.3(5) . . . . ?
O12 Se2 O6 V2 -166.8(7) . . . . ?
O3 Se2 O6 V2 96.2(7) . . . . ?
O12 Se2 O6 Pb2 -35.0(6) . . . 4_646 ?
O3 Se2 O6 Pb2 -132.0(5) . . . 4_646 ?
O14 Se3 O9 V2 164.1(6) 1_455 . . . ?
O7 Se3 O9 V2 -98.7(6) 1_455 . . . ?
O14 Se3 O9 Pb2 -0.4(9) 1_455 . . . ?
O7 Se3 O9 Pb2 96.7(8) 1_455 . . . ?
O11 V3 O10 Pb2 161.3(7) . . . 4_646 ?
O13 V3 O10 Pb2 64.4(8) . . . 4_646 ?
O12 V3 O10 Pb2 -101.7(8) 1_655 . . 4_646 ?
O14 V3 O10 Pb2 -19.0(9) 4_746 . . 4_646 ?
Pb1 V3 O10 Pb2 157.2(9) . . . 4_646 ?
O10 V3 O11 Pb1 -149.9(7) . . . 3_556 ?
O13 V3 O11 Pb1 -50.6(8) . . . 3_556 ?
O12 V3 O11 Pb1 114.5(7) 1_655 . . 3_556 ?
O14 V3 O11 Pb1 30.8(15) 4_746 . . 3_556 ?
Pb1 V3 O11 Pb1 -145.1(10) . . . 3_556 ?
O10 V3 O11 Pb1 -4.8(6) . . . . ?
O13 V3 O11 Pb1 94.5(5) . . . . ?
O12 V3 O11 Pb1 -100.3(5) 1_655 . . . ?
O14 V3 O11 Pb1 175.9(8) 4_746 . . . ?
O6 Se2 O12 V3 134.4(7) . . . 1_455 ?
O3 Se2 O12 V3 -124.5(7) . . . 1_455 ?
O6 Se2 O12 Pb1 -88.9(5) . . . . ?
O3 Se2 O12 Pb1 12.1(5) . . . . ?
O15 Se1 O13 V3 -22.1(9) . . . . ?
O2 Se1 O13 V3 80.1(8) . . . . ?
O13 Se1 O15 Pb1 38.1(9) . . . . ?
O2 Se1 O15 Pb1 -65.2(8) . . . . ?
